data_7700902
loop_
_publ_author_name
'Gupta, Sandeep K.'
'Shanmugan, Swaminathan'
'Rajeshkumar, Thayalan'
'Borah, Aditya'
'Damjanovi\'c, Marko'
'Schulze, Michael'
'Wernsdorfer, Wolfgang'
'Rajaraman, Gopalan'
'Murugavel, Ramaswamy'

_publ_section_title
;
 A single-ion single-electron cerrous magnet.
;
_journal_issue 42
_journal_name_full 'Dalton transactions (Cambridge, England : 2003)'
_journal_page_first 15928
_journal_page_last 15935
_journal_paper_doi 10.1039/c9dt03052b
_journal_volume 48
_journal_year 2019
_chemical_formula_moiety 'C30 H75 La N9 O12 P3'
_chemical_formula_sum 'C30 H75 La N9 O12 P3'
_chemical_formula_weight 985.81
_space_group_crystal_system orthorhombic
_space_group_IT_number 61
_space_group_name_Hall '-P 2ac 2ab'
_space_group_name_H-M_alt 'P b c a'
_symmetry_space_group_name_Hall '-P 2ac 2ab'
_symmetry_space_group_name_H-M 'P b c a'
_atom_sites_solution_hydrogens mixed
_audit_creation_method SHELXL-2014/7
_audit_update_record
;
2018-11-05 deposited with the CCDC.    2019-08-21 downloaded from the CCDC.
;
_cell_angle_alpha 90
_cell_angle_beta 90
_cell_angle_gamma 90
_cell_formula_units_Z 16
_cell_length_a 26.322(10)
_cell_length_b 17.718(7)
_cell_length_c 43.481(17)
_cell_measurement_reflns_used 21754
_cell_measurement_temperature 120(2)
_cell_measurement_theta_max 27.5
_cell_measurement_theta_min 2.3
_cell_volume 20278(14)
_computing_cell_refinement
;
CrystalClear-SM Expert 2.0 r3 (Rigaku, 2009)
;
_computing_data_collection
;
CrystalClear-SM Expert 2.0 r3 (Rigaku, 2009)
;
_computing_data_reduction
;
CrystalClear-SM Expert 2.0 r3 (Rigaku, 2009)
;
_computing_structure_refinement 'SHELXL-2014/7 (Sheldrick, 2014)'
_computing_structure_solution 'SHELXS-97 (Sheldrick, 1990)'
_diffrn_ambient_temperature 120(2)
_diffrn_detector_area_resol_mean 28.5714
_diffrn_measured_fraction_theta_full 0.982
_diffrn_measured_fraction_theta_max 0.982
_diffrn_measurement_device_type
;
Rigaku Saturn724+ (2x2 bin mode)
;
_diffrn_measurement_method 'profile data from \w-scans'
_diffrn_radiation_type MoK\a
_diffrn_radiation_wavelength 0.71075
_diffrn_reflns_av_R_equivalents 0.1187
_diffrn_reflns_av_unetI/netI 0.0981
_diffrn_reflns_Laue_measured_fraction_full 0.982
_diffrn_reflns_Laue_measured_fraction_max 0.982
_diffrn_reflns_limit_h_max 31
_diffrn_reflns_limit_h_min -16
_diffrn_reflns_limit_k_max 19
_diffrn_reflns_limit_k_min -20
_diffrn_reflns_limit_l_max 50
_diffrn_reflns_limit_l_min -51
_diffrn_reflns_number 80836
_diffrn_reflns_point_group_measured_fraction_full 0.982
_diffrn_reflns_point_group_measured_fraction_max 0.982
_diffrn_reflns_theta_full 25.000
_diffrn_reflns_theta_max 25.000
_diffrn_reflns_theta_min 2.503
_diffrn_source 'Sealed Tube'
_exptl_absorpt_coefficient_mu 0.993
_exptl_absorpt_correction_T_max 1.000
_exptl_absorpt_correction_T_min 0.403
_exptl_absorpt_correction_type multi-scan
_exptl_absorpt_process_details 'REQAB (Rigaku, 1998)'
_exptl_crystal_colour colourless
_exptl_crystal_density_diffrn 1.292
_exptl_crystal_description Needle
_exptl_crystal_F_000 8256
_exptl_crystal_size_max 0.280
_exptl_crystal_size_mid 0.040
_exptl_crystal_size_min 0.020
_refine_diff_density_max 0.829
_refine_diff_density_min -1.262
_refine_diff_density_rms 0.148
_refine_ls_extinction_method none
_refine_ls_goodness_of_fit_ref 1.388
_refine_ls_hydrogen_treatment mixed
_refine_ls_matrix_type full
_refine_ls_number_parameters 1064
_refine_ls_number_reflns 17541
_refine_ls_number_restraints 26
_refine_ls_restrained_S_all 1.387
_refine_ls_R_factor_all 0.1581
_refine_ls_R_factor_gt 0.1433
_refine_ls_shift/su_max 0.001
_refine_ls_shift/su_mean 0.000
_refine_ls_structure_factor_coef Fsqd
_refine_ls_weighting_details 'w=1/[\s^2^(Fo^2^)+(0.0001P)^2^+372.0893P] where P=(Fo^2^+2Fc^2^)/3'
_refine_ls_weighting_scheme calc
_refine_ls_wR_factor_gt 0.2423
_refine_ls_wR_factor_ref 0.2493
_reflns_Friedel_coverage 0.000
_reflns_number_gt 15792
_reflns_number_total 17541
_reflns_threshold_expression 'I > 2\s(I)'
_cod_data_source_file c9dt03052b2.cif
_cod_data_source_block SKG892_Lanthanum
_cod_depositor_comments
;
The following automatic conversions were performed:

'_exptl_absorpt_correction_type' value 'Multi-scan' changed to
'multi-scan' according to
/home/data/users/saulius/crontab/automatic-downloads/rss-feeds/RSC/lib/dictionaries/cif_core.dic
dictionary named 'cif_core.dic' version 2.4.2 from 2011-04-26.

Automatic conversion script
Id: cif_fix_values 4973 2017-02-22 13:04:09Z antanas 

 Adding full bibliography for 7700901--7700902.cif.
;
_cod_database_code 7700902
_shelx_shelxl_version_number 2014/7
_shelx_space_group_comment
;
The symmetry employed for this shelxl refinement is uniquely defined
by the following loop, which should always be used as a source of
symmetry information in preference to the above space-group names.
They are only intended as comments.
;
_shelx_estimated_absorpt_t_min 0.826
_shelx_estimated_absorpt_t_max 0.826

loop_
_space_group_symop_operation_xyz
'x, y, z'
'-x+1/2, y+1/2, z'
'x, -y+1/2, z+1/2'
'-x+1/2, -y, z+1/2'
'-x, -y, -z'
'x-1/2, -y-1/2, -z'
'-x, y-1/2, -z-1/2'
'x-1/2, y, -z-1/2'

loop_
_atom_site_label
_atom_site_type_symbol
_atom_site_fract_x
_atom_site_fract_y
_atom_site_fract_z
_atom_site_U_iso_or_equiv
_atom_site_adp_type
_atom_site_occupancy
_atom_site_site_symmetry_order
_atom_site_calc_flag
_atom_site_refinement_flags_posn
_atom_site_refinement_flags_adp
C1 C 0.7718(6) 0.8094(10) 0.4852(3) 0.047(4) Uani 1 1 d . .
C2 C 0.7438(7) 0.7438(12) 0.4696(4) 0.070(6) Uani 1 1 d . .
H2A H 0.7515 0.6967 0.4805 0.105 Uiso 1 1 calc R U
H2B H 0.7550 0.7397 0.4482 0.105 Uiso 1 1 calc R U
H2C H 0.7071 0.7531 0.4702 0.105 Uiso 1 1 calc R U
C3 C 0.7532(8) 0.8858(12) 0.4722(4) 0.080(7) Uani 1 1 d . .
H3A H 0.7177 0.8941 0.4782 0.120 Uiso 1 1 calc R U
H3B H 0.7556 0.8850 0.4497 0.120 Uiso 1 1 calc R U
H3C H 0.7743 0.9266 0.4803 0.120 Uiso 1 1 calc R U
C4 C 0.8302(5) 0.7984(12) 0.4799(4) 0.068(6) Uani 1 1 d . .
H4A H 0.8488 0.8402 0.4894 0.102 Uiso 1 1 calc R U
H4B H 0.8373 0.7973 0.4578 0.102 Uiso 1 1 calc R U
H4C H 0.8411 0.7507 0.4892 0.102 Uiso 1 1 calc R U
C5 C 0.8152(6) 0.6894(9) 0.5507(4) 0.045(4) Uani 1 1 d . .
H5 H 0.8436 0.7247 0.5457 0.054 Uiso 1 1 calc R U
C6 C 0.8217(8) 0.6162(11) 0.5316(5) 0.079(6) Uani 1 1 d . .
H6A H 0.7909 0.5852 0.5334 0.119 Uiso 1 1 calc R U
H6B H 0.8509 0.5877 0.5393 0.119 Uiso 1 1 calc R U
H6C H 0.8272 0.6293 0.5100 0.119 Uiso 1 1 calc R U
C7 C 0.8163(7) 0.6727(11) 0.5845(4) 0.070(6) Uani 1 1 d . .
H7A H 0.8133 0.7200 0.5960 0.105 Uiso 1 1 calc R U
H7B H 0.8485 0.6481 0.5897 0.105 Uiso 1 1 calc R U
H7C H 0.7880 0.6393 0.5898 0.105 Uiso 1 1 calc R U
C8 C 0.7901(5) 0.8864(9) 0.5761(3) 0.044(4) Uani 1 1 d . .
H8 H 0.7744 0.8429 0.5873 0.052 Uiso 1 1 calc R U
C9 C 0.8436(6) 0.8985(12) 0.5883(4) 0.075(6) Uani 1 1 d . .
H9A H 0.8645 0.8541 0.5838 0.112 Uiso 1 1 calc R U
H9B H 0.8424 0.9064 0.6106 0.112 Uiso 1 1 calc R U
H9C H 0.8586 0.9430 0.5785 0.112 Uiso 1 1 calc R U
C10 C 0.7578(6) 0.9578(9) 0.5820(4) 0.056(5) Uani 1 1 d . .
H10A H 0.7735 1.0010 0.5716 0.085 Uiso 1 1 calc R U
H10B H 0.7560 0.9675 0.6041 0.085 Uiso 1 1 calc R U
H10C H 0.7235 0.9500 0.5739 0.085 Uiso 1 1 calc R U
C11 C 0.4909(5) 0.7919(8) 0.4720(3) 0.031(3) Uani 1 1 d . U
C12 C 0.4652(5) 0.7836(9) 0.4401(3) 0.042(4) Uani 1 1 d . .
H12A H 0.4608 0.8337 0.4308 0.063 Uiso 1 1 calc R U
H12B H 0.4319 0.7596 0.4425 0.063 Uiso 1 1 calc R U
H12C H 0.4866 0.7525 0.4267 0.063 Uiso 1 1 calc R U
C13 C 0.4918(6) 0.7128(9) 0.4876(3) 0.046(4) Uani 1 1 d . .
H13A H 0.5163 0.6802 0.4770 0.068 Uiso 1 1 calc R U
H13B H 0.4579 0.6900 0.4865 0.068 Uiso 1 1 calc R U
H13C H 0.5017 0.7183 0.5092 0.068 Uiso 1 1 calc R U
C14 C 0.4598(5) 0.8463(10) 0.4927(3) 0.047(4) Uani 1 1 d . .
H14A H 0.4795 0.8584 0.5112 0.070 Uiso 1 1 calc R U
H14B H 0.4278 0.8221 0.4986 0.070 Uiso 1 1 calc R U
H14C H 0.4525 0.8929 0.4813 0.070 Uiso 1 1 calc R U
C15 C 0.5973(6) 0.9520(9) 0.4435(3) 0.044(4) Uani 1 1 d . .
H15 H 0.6281 0.9191 0.4424 0.053 Uiso 1 1 calc R U
C16 C 0.5884(8) 0.9874(11) 0.4110(4) 0.069(6) Uani 1 1 d . .
H16A H 0.5893 0.9475 0.3954 0.104 Uiso 1 1 calc R U
H16B H 0.6151 1.0245 0.4068 0.104 Uiso 1 1 calc R U
H16C H 0.5551 1.0123 0.4106 0.104 Uiso 1 1 calc R U
C17 C 0.6058(10) 1.0099(11) 0.4671(4) 0.099(9) Uani 1 1 d . .
H17A H 0.5733 1.0335 0.4726 0.148 Uiso 1 1 calc R U
H17B H 0.6290 1.0485 0.4591 0.148 Uiso 1 1 calc R U
H17C H 0.6208 0.9865 0.4854 0.148 Uiso 1 1 calc R U
C18 C 0.5951(5) 0.7577(8) 0.4170(3) 0.032(3) Uani 1 1 d . .
H18 H 0.5705 0.7936 0.4073 0.039 Uiso 1 1 calc R U
C19 C 0.5794(6) 0.6766(9) 0.4090(3) 0.048(4) Uani 1 1 d . .
H19A H 0.6030 0.6410 0.4187 0.073 Uiso 1 1 calc R U
H19B H 0.5803 0.6698 0.3866 0.073 Uiso 1 1 calc R U
H19C H 0.5449 0.6672 0.4165 0.073 Uiso 1 1 calc R U
C20 C 0.6483(5) 0.7733(10) 0.4043(3) 0.047(4) Uani 1 1 d . .
H20A H 0.6582 0.8253 0.4092 0.070 Uiso 1 1 calc R U
H20B H 0.6482 0.7664 0.3819 0.070 Uiso 1 1 calc R U
H20C H 0.6726 0.7382 0.4136 0.070 Uiso 1 1 calc R U
C21 C 0.4678(5) 0.7353(8) 0.6076(3) 0.031(3) Uani 1 1 d . .
C22 C 0.4395(5) 0.7668(9) 0.5797(3) 0.040(4) Uani 1 1 d . .
H22A H 0.4624 0.7996 0.5679 0.059 Uiso 1 1 calc R U
H22B H 0.4101 0.7960 0.5866 0.059 Uiso 1 1 calc R U
H22C H 0.4281 0.7250 0.5666 0.059 Uiso 1 1 calc R U
C23 C 0.4891(5) 0.7997(8) 0.6267(3) 0.038(4) Uani 1 1 d . .
H23A H 0.5021 0.7798 0.6462 0.057 Uiso 1 1 calc R U
H23B H 0.4621 0.8365 0.6309 0.057 Uiso 1 1 calc R U
H23C H 0.5167 0.8243 0.6154 0.057 Uiso 1 1 calc R U
C24 C 0.4300(5) 0.6876(9) 0.6277(4) 0.048(4) Uani 1 1 d . U
H24A H 0.4122 0.6512 0.6146 0.072 Uiso 1 1 calc R U
H24B H 0.4052 0.7212 0.6374 0.072 Uiso 1 1 calc R U
H24C H 0.4490 0.6605 0.6436 0.072 Uiso 1 1 calc R U
C25 C 0.4932(6) 0.5627(8) 0.5501(3) 0.037(3) Uani 1 1 d . .
H25 H 0.5047 0.6019 0.5351 0.044 Uiso 1 1 calc R U
C26 C 0.4396(7) 0.5410(12) 0.5427(4) 0.077(7) Uani 1 1 d . .
H26A H 0.4289 0.4997 0.5562 0.116 Uiso 1 1 calc R U
H26B H 0.4376 0.5244 0.5212 0.116 Uiso 1 1 calc R U
H26C H 0.4172 0.5846 0.5457 0.116 Uiso 1 1 calc R U
C27 C 0.5295(9) 0.4938(11) 0.5479(4) 0.088(7) Uani 1 1 d . .
H27A H 0.5648 0.5112 0.5487 0.132 Uiso 1 1 calc R U
H27B H 0.5235 0.4672 0.5285 0.132 Uiso 1 1 calc R U
H27C H 0.5230 0.4595 0.5651 0.132 Uiso 1 1 calc R U
C28 C 0.5870(6) 0.5872(9) 0.6264(3) 0.043(4) Uani 1 1 d . .
H28 H 0.5833 0.5552 0.6076 0.052 Uiso 1 1 calc R U
C29 C 0.5725(7) 0.5405(11) 0.6547(5) 0.082(7) Uani 1 1 d . .
H29A H 0.5693 0.5738 0.6726 0.123 Uiso 1 1 calc R U
H29B H 0.5990 0.5028 0.6586 0.123 Uiso 1 1 calc R U
H29C H 0.5401 0.5149 0.6510 0.123 Uiso 1 1 calc R U
C30 C 0.6424(6) 0.6129(10) 0.6293(4) 0.060(5) Uani 1 1 d . .
H30A H 0.6530 0.6373 0.6101 0.091 Uiso 1 1 calc R U
H30B H 0.6641 0.5691 0.6333 0.091 Uiso 1 1 calc R U
H30C H 0.6454 0.6489 0.6463 0.091 Uiso 1 1 calc R U
C31 C 0.8028(5) 0.9837(8) 0.8088(3) 0.034(3) Uani 1 1 d . U
C32 C 0.8102(6) 1.0246(10) 0.7786(4) 0.057(5) Uani 1 1 d . .
H32A H 0.7788 1.0221 0.7666 0.085 Uiso 1 1 calc R U
H32B H 0.8379 1.0008 0.7671 0.085 Uiso 1 1 calc R U
H32C H 0.8187 1.0776 0.7827 0.085 Uiso 1 1 calc R U
C33 C 0.8477(5) 1.0012(9) 0.8315(4) 0.045(4) Uani 1 1 d . .
H33A H 0.8515 1.0559 0.8336 0.067 Uiso 1 1 calc R U
H33B H 0.8792 0.9797 0.8233 0.067 Uiso 1 1 calc R U
H33C H 0.8403 0.9789 0.8516 0.067 Uiso 1 1 calc R U
C34 C 0.8006(6) 0.8967(9) 0.8037(4) 0.056(5) Uani 1 1 d . .
H34A H 0.8000 0.8709 0.8236 0.084 Uiso 1 1 calc R U
H34B H 0.8306 0.8805 0.7921 0.084 Uiso 1 1 calc R U
H34C H 0.7699 0.8839 0.7921 0.084 Uiso 1 1 calc R U
C35 C 0.7413(6) 0.9773(10) 0.8892(3) 0.054(5) Uani 1 1 d . .
H35 H 0.7634 1.0231 0.8903 0.065 Uiso 1 1 calc R U
C36 C 0.6930(8) 0.9916(13) 0.9077(4) 0.088(7) Uani 1 1 d . .
H36A H 0.6753 1.0358 0.8993 0.132 Uiso 1 1 calc R U
H36B H 0.7018 1.0008 0.9292 0.132 Uiso 1 1 calc R U
H36C H 0.6708 0.9473 0.9063 0.132 Uiso 1 1 calc R U
C37 C 0.7706(9) 0.9093(12) 0.9023(4) 0.093(8) Uani 1 1 d . .
H37A H 0.7473 0.8665 0.9047 0.139 Uiso 1 1 calc R U
H37B H 0.7849 0.9227 0.9224 0.139 Uiso 1 1 calc R U
H37C H 0.7981 0.8955 0.8882 0.139 Uiso 1 1 calc R U
C38 C 0.7064(5) 1.1507(9) 0.8443(4) 0.046(4) Uani 1 1 d . .
H38 H 0.6766 1.1180 0.8493 0.055 Uiso 1 1 calc R U
C39 C 0.6925(6) 1.1983(10) 0.8170(5) 0.063(5) Uani 1 1 d . .
H39A H 0.7212 1.2310 0.8116 0.095 Uiso 1 1 calc R U
H39B H 0.6629 1.2294 0.8220 0.095 Uiso 1 1 calc R U
H39C H 0.6845 1.1655 0.7995 0.095 Uiso 1 1 calc R U
C40 C 0.7190(6) 1.1956(11) 0.8727(4) 0.068(6) Uani 1 1 d . .
H40A H 0.7265 1.1611 0.8897 0.102 Uiso 1 1 calc R U
H40B H 0.6900 1.2275 0.8782 0.102 Uiso 1 1 calc R U
H40C H 0.7488 1.2274 0.8686 0.102 Uiso 1 1 calc R U
C41 C 0.5994(5) 0.9812(7) 0.6809(3) 0.032(3) Uani 1 1 d . .
C42 C 0.5626(5) 1.0378(8) 0.6959(4) 0.045(4) Uani 1 1 d . .
H42A H 0.5536 1.0202 0.7166 0.068 Uiso 1 1 calc R U
H42B H 0.5317 1.0418 0.6834 0.068 Uiso 1 1 calc R U
H42C H 0.5789 1.0874 0.6973 0.068 Uiso 1 1 calc R U
C43 C 0.5756(5) 0.9013(9) 0.6818(3) 0.041(4) Uani 1 1 d . .
H43A H 0.5991 0.8649 0.6726 0.062 Uiso 1 1 calc R U
H43B H 0.5436 0.9013 0.6702 0.062 Uiso 1 1 calc R U
H43C H 0.5689 0.8870 0.7032 0.062 Uiso 1 1 calc R U
C44 C 0.6111(6) 1.0044(9) 0.6473(3) 0.044(4) Uani 1 1 d . .
H44A H 0.6202 1.0581 0.6467 0.066 Uiso 1 1 calc R U
H44B H 0.5810 0.9958 0.6345 0.066 Uiso 1 1 calc R U
H44C H 0.6394 0.9742 0.6395 0.066 Uiso 1 1 calc R U
C45 C 0.7145(4) 1.1062(8) 0.6857(3) 0.029(3) Uani 1 1 d . .
H45 H 0.7196 1.0732 0.6673 0.035 Uiso 1 1 calc R U
C46 C 0.6878(5) 1.1778(8) 0.6754(3) 0.041(4) Uani 1 1 d . .
H46A H 0.6561 1.1646 0.6649 0.062 Uiso 1 1 calc R U
H46B H 0.7099 1.2058 0.6613 0.062 Uiso 1 1 calc R U
H46C H 0.6801 1.2091 0.6934 0.062 Uiso 1 1 calc R U
C47 C 0.7665(5) 1.1225(9) 0.7002(4) 0.048(4) Uani 1 1 d . .
H47A H 0.7618 1.1495 0.7197 0.071 Uiso 1 1 calc R U
H47B H 0.7866 1.1536 0.6861 0.071 Uiso 1 1 calc R U
H47C H 0.7842 1.0748 0.7040 0.071 Uiso 1 1 calc R U
C48 C 0.7470(5) 0.9071(8) 0.6997(3) 0.037(3) Uani 1 1 d . .
H48 H 0.7569 0.9476 0.7145 0.044 Uiso 1 1 calc R U
C49 C 0.7885(5) 0.9038(9) 0.6753(4) 0.046(4) Uani 1 1 d . .
H49A H 0.7786 0.8680 0.6592 0.069 Uiso 1 1 calc R U
H49B H 0.8203 0.8872 0.6848 0.069 Uiso 1 1 calc R U
H49C H 0.7931 0.9540 0.6663 0.069 Uiso 1 1 calc R U
C50 C 0.7430(6) 0.8337(8) 0.7181(3) 0.041(4) Uani 1 1 d . .
H50A H 0.7211 0.8417 0.7360 0.061 Uiso 1 1 calc R U
H50B H 0.7770 0.8184 0.7250 0.061 Uiso 1 1 calc R U
H50C H 0.7285 0.7941 0.7051 0.061 Uiso 1 1 calc R U
C51 C 0.4498(5) 0.8416(7) 0.7650(3) 0.030(3) Uani 1 1 d . .
C52 C 0.4080(5) 0.7813(8) 0.7694(4) 0.040(4) Uani 1 1 d . U
H52A H 0.4152 0.7378 0.7562 0.060 Uiso 1 1 calc R U
H52B H 0.3749 0.8028 0.7639 0.060 Uiso 1 1 calc R U
H52C H 0.4073 0.7652 0.7910 0.060 Uiso 1 1 calc R U
C53 C 0.4501(6) 0.8668(8) 0.7312(3) 0.041(4) Uani 1 1 d . .
H53A H 0.4774 0.9035 0.7280 0.061 Uiso 1 1 calc R U
H53B H 0.4173 0.8901 0.7262 0.061 Uiso 1 1 calc R U
H53C H 0.4556 0.8228 0.7180 0.061 Uiso 1 1 calc R U
C54 C 0.4388(5) 0.9095(8) 0.7859(3) 0.037(4) Uani 1 1 d . .
H54A H 0.4388 0.8931 0.8074 0.056 Uiso 1 1 calc R U
H54B H 0.4055 0.9307 0.7807 0.056 Uiso 1 1 calc R U
H54C H 0.4651 0.9480 0.7829 0.056 Uiso 1 1 calc R U
C55 C 0.4989(6) 0.7129(9) 0.8264(4) 0.051(4) Uani 1 1 d . .
H55 H 0.4808 0.6821 0.8105 0.061 Uiso 1 1 calc R U
C56 C 0.5441(8) 0.6663(11) 0.8393(5) 0.083(7) Uani 1 1 d . .
H56A H 0.5659 0.6501 0.8222 0.125 Uiso 1 1 calc R U
H56B H 0.5310 0.6219 0.8501 0.125 Uiso 1 1 calc R U
H56C H 0.5638 0.6976 0.8535 0.125 Uiso 1 1 calc R U
C57 C 0.4608(8) 0.7343(12) 0.8522(3) 0.076(7) Uani 1 1 d . .
H57A H 0.4774 0.7682 0.8669 0.115 Uiso 1 1 calc R U
H57B H 0.4496 0.6885 0.8628 0.115 Uiso 1 1 calc R U
H57C H 0.4314 0.7597 0.8431 0.115 Uiso 1 1 calc R U
C58 C 0.5713(5) 0.6901(8) 0.7535(4) 0.045(4) Uani 1 1 d . .
H58 H 0.5915 0.7011 0.7725 0.055 Uiso 1 1 calc R U
C59 C 0.5606(6) 0.6044(8) 0.7518(5) 0.065(6) Uani 1 1 d . .
H59A H 0.5409 0.5888 0.7699 0.098 Uiso 1 1 calc R U
H59B H 0.5928 0.5767 0.7514 0.098 Uiso 1 1 calc R U
H59C H 0.5412 0.5932 0.7331 0.098 Uiso 1 1 calc R U
C60 C 0.6009(6) 0.7170(9) 0.7256(4) 0.058(5) Uani 1 1 d . .
H60A H 0.5789 0.7155 0.7075 0.087 Uiso 1 1 calc R U
H60B H 0.6303 0.6840 0.7224 0.087 Uiso 1 1 calc R U
H60C H 0.6126 0.7688 0.7290 0.087 Uiso 1 1 calc R U
La1 La 0.61550(3) 0.79196(4) 0.54966(2) 0.0256(2) Uani 1 1 d . .
La2 La 0.61782(3) 0.94914(4) 0.78968(2) 0.02194(19) Uani 1 1 d . .
N1 N 0.7919(4) 0.8684(8) 0.5427(3) 0.043(3) Uani 1 1 d . .
N2 N 0.7657(4) 0.7256(7) 0.5418(3) 0.038(3) Uani 1 1 d . .
N3 N 0.5520(4) 0.9029(6) 0.4493(3) 0.033(3) Uani 1 1 d . .
N4 N 0.5954(5) 0.7699(8) 0.4501(3) 0.035(3) Uani 1 1 d . .
N5 N 0.4970(4) 0.5943(6) 0.5816(2) 0.034(3) Uani 1 1 d . .
H5A H 0.4669 0.5888 0.5902 0.040 Uiso 1 1 d R U
N6 N 0.5518(4) 0.6519(7) 0.6243(3) 0.034(3) Uani 1 1 d . .
N7 N 0.5723(5) 0.9492(7) 0.5625(3) 0.037(3) Uani 1 1 d . .
N8 N 0.6609(4) 0.7991(6) 0.6160(3) 0.032(3) Uani 1 1 d . .
N9 N 0.6469(4) 0.6341(7) 0.5245(3) 0.038(3) Uani 1 1 d . .
N10 N 0.7279(4) 0.9629(6) 0.8564(3) 0.032(3) Uani 1 1 d D .
N11 N 0.7500(4) 1.1001(6) 0.8363(2) 0.032(3) Uani 1 1 d . .
H11 H 0.7697 1.1231 0.8230 0.039 Uiso 1 1 d R U
N12 N 0.6814(4) 1.0644(6) 0.7087(3) 0.032(3) Uani 1 1 d . .
H12 H 0.6968 1.0659 0.7266 0.039 Uiso 1 1 d R U
N13 N 0.6978(4) 0.9295(6) 0.6863(2) 0.026(2) Uani 1 1 d D .
N14 N 0.5189(4) 0.7812(6) 0.8118(3) 0.033(3) Uani 1 1 d . .
H14 H 0.5094 0.8199 0.8232 0.040 Uiso 1 1 d R U
N15 N 0.5213(4) 0.7282(6) 0.7558(3) 0.029(3) Uani 1 1 d . .
N16 N 0.6626(4) 0.7965(6) 0.8117(3) 0.030(3) Uani 1 1 d . .
N17 N 0.5706(4) 0.9754(6) 0.8537(3) 0.029(3) Uani 1 1 d . .
N18 N 0.5691(5) 1.1050(7) 0.7851(2) 0.032(3) Uani 1 1 d . .
O1 O 0.6979(3) 0.8192(5) 0.5282(2) 0.032(2) Uani 1 1 d . .
O2 O 0.5775(3) 0.8318(5) 0.50171(19) 0.029(2) Uani 1 1 d . .
O3 O 0.5471(3) 0.7117(5) 0.56704(19) 0.029(2) Uani 1 1 d . .
O4 O 0.7012(3) 0.9936(5) 0.8023(2) 0.029(2) Uani 1 1 d . .
O5 O 0.6425(3) 0.9550(5) 0.7369(2) 0.033(2) Uani 1 1 d . .
O6 O 0.5514(3) 0.8691(5) 0.7700(2) 0.029(2) Uani 1 1 d . .
O7 O 0.6203(4) 0.9382(6) 0.5570(2) 0.044(3) Uani 1 1 d . .
O8 O 0.5441(3) 0.8904(5) 0.5642(2) 0.037(2) Uani 1 1 d . .
O9 O 0.5555(4) 1.0144(6) 0.5649(3) 0.051(3) Uani 1 1 d . .
O10 O 0.6142(4) 0.8125(6) 0.6108(2) 0.043(3) Uani 1 1 d . .
O11 O 0.6860(4) 0.7819(7) 0.5924(2) 0.048(3) Uani 1 1 d . .
O12 O 0.6794(4) 0.8024(6) 0.6420(2) 0.043(3) Uani 1 1 d . .
O13 O 0.6604(3) 0.6556(5) 0.5515(2) 0.035(2) Uani 1 1 d . .
O14 O 0.6196(4) 0.6806(5) 0.5090(2) 0.040(2) Uani 1 1 d . .
O15 O 0.6576(5) 0.5706(7) 0.5148(3) 0.066(4) Uani 1 1 d . .
O16 O 0.6642(3) 0.8161(5) 0.7838(2) 0.032(2) Uani 1 1 d . .
O17 O 0.6471(3) 0.8477(5) 0.8310(2) 0.030(2) Uani 1 1 d . .
O18 O 0.6739(4) 0.7324(5) 0.8201(2) 0.043(3) Uani 1 1 d . .
O19 O 0.5513(3) 0.9282(5) 0.8348(2) 0.033(2) Uani 1 1 d . .
O20 O 0.6084(3) 1.0126(5) 0.8440(2) 0.034(2) Uani 1 1 d . .
O21 O 0.5537(4) 0.9827(6) 0.8797(2) 0.046(3) Uani 1 1 d . .
O22 O 0.5425(4) 1.0460(6) 0.7895(2) 0.040(2) Uani 1 1 d . .
O23 O 0.6139(4) 1.0937(5) 0.7758(2) 0.038(2) Uani 1 1 d . .
O24 O 0.5526(4) 1.1684(6) 0.7905(2) 0.046(3) Uani 1 1 d . .
P1 P 0.75505(13) 0.8065(2) 0.52624(8) 0.0334(9) Uani 1 1 d . .
P2 P 0.55605(13) 0.8261(2) 0.46963(8) 0.0293(8) Uani 1 1 d . .
P3 P 0.51900(13) 0.6742(2) 0.59332(8) 0.0278(8) Uani 1 1 d . .
P4 P 0.74284(12) 1.01131(19) 0.82599(8) 0.0238(7) Uani 1 1 d . .
P5 P 0.65659(12) 0.98015(19) 0.70452(7) 0.0223(7) Uani 1 1 d . .
P6 P 0.51324(12) 0.80602(19) 0.77548(8) 0.0249(7) Uani 1 1 d . .
H3 H 0.516(5) 0.930(7) 0.450(3) 0.030 Uiso 1 1 d . U
H10 H 0.713(7) 0.919(5) 0.856(5) 0.11(8) Uiso 1 1 d D .
H13 H 0.682(4) 0.900(5) 0.6735(19) 0.01(3) Uiso 1 1 d D .
H2 H 0.735(5) 0.694(7) 0.545(3) 0.03(4) Uiso 1 1 d . .
H1 H 0.802(4) 0.911(6) 0.533(3) 0.01(3) Uiso 1 1 d . .
H4 H 0.605(7) 0.743(10) 0.462(4) 0.07(7) Uiso 1 1 d . .
H15A H 0.496(6) 0.727(8) 0.741(3) 0.05(5) Uiso 1 1 d . .
H6 H 0.563(7) 0.688(11) 0.635(4) 0.08(7) Uiso 1 1 d . .

loop_
_atom_site_aniso_label
_atom_site_aniso_U_11
_atom_site_aniso_U_22
_atom_site_aniso_U_33
_atom_site_aniso_U_23
_atom_site_aniso_U_13
_atom_site_aniso_U_12
C1 0.038(8) 0.073(12) 0.032(8) 0.005(8) 0.010(7) -0.014(8)
C2 0.054(11) 0.118(18) 0.039(10) -0.006(11) 0.012(8) -0.022(11)
C3 0.077(14) 0.109(18) 0.055(12) 0.041(12) 0.022(10) 0.004(13)
C4 0.020(8) 0.134(19) 0.049(11) -0.006(11) -0.001(7) -0.011(10)
C5 0.035(8) 0.058(11) 0.043(9) 0.008(8) -0.007(7) 0.011(8)
C6 0.081(14) 0.069(14) 0.088(16) 0.003(12) 0.014(12) 0.032(12)
C7 0.056(11) 0.087(15) 0.066(13) 0.040(11) 0.003(10) 0.014(11)
C8 0.035(8) 0.055(11) 0.040(9) -0.010(8) 0.003(7) -0.017(8)
C9 0.054(11) 0.115(18) 0.055(12) -0.025(12) -0.003(9) -0.032(12)
C10 0.056(11) 0.043(11) 0.070(12) -0.007(9) -0.003(9) -0.015(9)
C11 0.028(6) 0.035(7) 0.029(6) 0.000(5) 0.000(5) 0.014(5)
C12 0.037(8) 0.060(11) 0.029(8) -0.004(7) 0.009(6) 0.013(8)
C13 0.049(9) 0.049(10) 0.039(9) 0.013(8) -0.003(7) -0.026(8)
C14 0.012(6) 0.087(13) 0.041(9) 0.000(9) 0.002(6) 0.012(7)
C15 0.067(11) 0.038(9) 0.027(8) 0.005(7) 0.011(7) -0.012(8)
C16 0.094(15) 0.071(14) 0.043(11) -0.003(10) 0.010(10) -0.043(12)
C17 0.18(2) 0.077(15) 0.040(11) -0.011(10) -0.005(13) -0.072(16)
C18 0.033(7) 0.036(9) 0.027(7) -0.016(6) -0.011(6) 0.023(6)
C19 0.059(10) 0.053(11) 0.033(9) -0.009(8) 0.002(7) 0.020(9)
C20 0.023(7) 0.084(13) 0.033(8) -0.016(8) -0.002(6) 0.019(8)
C21 0.033(7) 0.032(8) 0.028(8) 0.008(6) 0.006(6) -0.003(6)
C22 0.033(8) 0.043(10) 0.042(9) -0.003(7) -0.005(7) 0.008(7)
C23 0.029(7) 0.044(9) 0.041(9) -0.009(7) 0.005(6) 0.003(7)
C24 0.034(8) 0.054(11) 0.056(11) 0.004(9) 0.010(7) 0.005(8)
C25 0.057(9) 0.026(8) 0.028(8) -0.003(6) -0.007(7) -0.014(7)
C26 0.083(14) 0.112(18) 0.037(10) 0.011(11) -0.033(10) -0.047(13)
C27 0.15(2) 0.073(15) 0.042(12) -0.003(11) 0.019(13) -0.009(15)
C28 0.050(9) 0.049(10) 0.030(8) 0.005(7) -0.021(7) 0.011(8)
C29 0.062(12) 0.072(14) 0.111(18) 0.054(13) -0.010(12) 0.021(11)
C30 0.052(11) 0.048(11) 0.081(14) -0.005(10) 0.010(10) 0.006(9)
C31 0.015(5) 0.040(7) 0.048(7) -0.002(6) -0.005(5) -0.001(5)
C32 0.043(9) 0.068(12) 0.058(11) 0.010(9) 0.016(8) -0.009(9)
C33 0.020(7) 0.050(10) 0.064(11) 0.011(8) -0.006(7) 0.004(7)
C34 0.057(11) 0.034(10) 0.078(13) -0.006(9) 0.016(9) -0.002(8)
C35 0.060(11) 0.067(12) 0.034(9) 0.026(8) -0.011(8) -0.033(9)
C36 0.108(17) 0.116(19) 0.040(11) -0.007(12) 0.011(11) -0.056(15)
C37 0.14(2) 0.096(17) 0.040(11) 0.020(11) -0.046(13) -0.046(16)
C38 0.029(8) 0.040(10) 0.069(12) -0.013(9) 0.005(7) -0.002(7)
C39 0.035(9) 0.043(11) 0.112(17) -0.012(11) -0.011(10) -0.004(8)
C40 0.041(10) 0.072(14) 0.092(15) -0.024(11) 0.005(9) -0.037(9)
C41 0.047(9) 0.020(7) 0.030(8) -0.002(6) -0.015(6) 0.001(6)
C42 0.030(8) 0.037(9) 0.068(11) -0.014(8) -0.018(7) 0.014(7)
C43 0.022(7) 0.068(11) 0.034(8) -0.020(8) -0.016(6) 0.019(7)
C44 0.045(9) 0.049(10) 0.039(9) 0.004(7) -0.014(7) -0.005(8)
C45 0.015(6) 0.028(8) 0.044(8) 0.007(6) 0.011(6) -0.006(6)
C46 0.044(9) 0.038(9) 0.042(9) 0.005(7) -0.016(7) -0.002(7)
C47 0.044(9) 0.047(10) 0.051(10) 0.005(8) 0.004(8) -0.019(8)
C48 0.042(8) 0.032(9) 0.036(8) -0.001(7) -0.001(7) 0.001(7)
C49 0.031(8) 0.056(11) 0.051(10) 0.001(8) 0.018(7) 0.005(7)
C50 0.055(10) 0.028(8) 0.040(9) 0.007(7) 0.002(7) 0.026(7)
C51 0.024(7) 0.024(8) 0.041(8) 0.004(6) -0.009(6) -0.008(6)
C52 0.020(7) 0.039(9) 0.061(10) 0.010(8) 0.006(6) -0.015(6)
C53 0.046(9) 0.034(9) 0.042(9) 0.016(7) 0.003(7) 0.013(7)
C54 0.037(8) 0.027(8) 0.048(9) -0.009(7) -0.002(7) 0.003(6)
C55 0.056(10) 0.050(11) 0.046(10) 0.006(8) -0.011(8) -0.030(9)
C56 0.120(18) 0.056(13) 0.074(14) 0.023(11) -0.058(13) -0.016(12)
C57 0.104(16) 0.109(17) 0.017(8) 0.013(9) 0.006(9) -0.042(14)
C58 0.031(8) 0.029(9) 0.077(12) -0.009(8) -0.018(8) 0.002(7)
C59 0.051(10) 0.025(9) 0.119(17) -0.011(10) -0.053(11) 0.012(8)
C60 0.057(11) 0.044(11) 0.074(13) -0.021(9) 0.009(9) 0.007(9)
La1 0.0229(4) 0.0310(5) 0.0230(4) 0.0002(3) 0.0024(3) -0.0027(3)
La2 0.0211(4) 0.0204(4) 0.0243(4) -0.0014(3) -0.0001(3) -0.0016(3)
N1 0.033(7) 0.051(9) 0.046(8) 0.008(7) 0.010(6) -0.014(6)
N2 0.022(6) 0.043(8) 0.047(8) 0.005(6) 0.000(5) -0.008(6)
N3 0.036(7) 0.029(7) 0.033(7) 0.009(5) 0.010(5) 0.004(5)
N4 0.037(7) 0.046(8) 0.022(6) 0.002(6) 0.002(5) 0.012(6)
N5 0.037(6) 0.035(7) 0.030(7) -0.004(5) 0.007(5) -0.011(5)
N6 0.036(7) 0.035(8) 0.030(7) -0.001(6) -0.007(5) 0.009(6)
N7 0.045(7) 0.043(8) 0.024(6) 0.002(6) -0.002(5) 0.007(7)
N8 0.033(6) 0.034(7) 0.029(7) -0.009(5) -0.005(5) 0.000(5)
N9 0.037(7) 0.027(7) 0.049(8) -0.001(6) 0.018(6) 0.010(6)
N10 0.031(6) 0.024(7) 0.040(7) 0.005(5) -0.010(5) -0.013(5)
N11 0.045(7) 0.030(7) 0.021(6) 0.004(5) 0.001(5) -0.002(6)
N12 0.036(6) 0.029(7) 0.032(7) -0.006(5) -0.009(5) -0.002(5)
N13 0.019(5) 0.030(7) 0.029(6) -0.005(5) -0.008(5) 0.008(5)
N14 0.044(7) 0.012(6) 0.044(7) 0.012(5) -0.008(6) -0.011(5)
N15 0.010(5) 0.026(6) 0.050(8) -0.005(5) -0.016(5) 0.007(5)
N16 0.026(6) 0.028(7) 0.035(7) 0.009(6) -0.004(5) 0.006(5)
N17 0.026(6) 0.028(7) 0.032(7) -0.003(5) 0.001(5) 0.014(5)
N18 0.045(7) 0.026(7) 0.025(6) 0.007(5) -0.008(5) 0.003(6)
O1 0.012(4) 0.047(6) 0.036(5) 0.004(5) 0.006(4) -0.001(4)
O2 0.025(5) 0.040(6) 0.024(5) 0.002(4) 0.001(4) 0.002(4)
O3 0.026(5) 0.033(5) 0.029(5) 0.001(4) 0.008(4) -0.009(4)
O4 0.023(5) 0.035(6) 0.029(5) 0.011(4) 0.000(4) -0.008(4)
O5 0.029(5) 0.039(6) 0.032(5) -0.001(5) 0.000(4) -0.005(4)
O6 0.031(5) 0.025(5) 0.030(5) -0.003(4) -0.003(4) -0.007(4)
O7 0.035(6) 0.046(6) 0.051(6) 0.013(5) 0.006(5) -0.004(5)
O8 0.028(5) 0.033(6) 0.049(6) -0.003(5) 0.007(4) -0.001(5)
O9 0.049(7) 0.038(7) 0.067(8) 0.007(6) -0.004(6) 0.019(5)
O10 0.033(5) 0.065(7) 0.030(5) -0.008(5) 0.005(4) 0.016(5)
O11 0.046(6) 0.079(9) 0.020(5) -0.006(5) 0.004(5) 0.004(6)
O12 0.047(6) 0.058(7) 0.026(5) -0.011(5) -0.010(5) 0.008(5)
O13 0.023(5) 0.045(6) 0.037(6) -0.005(5) 0.006(4) 0.003(4)
O14 0.039(6) 0.035(6) 0.047(6) 0.006(5) 0.002(5) 0.005(5)
O15 0.068(8) 0.044(8) 0.086(10) -0.010(7) -0.019(7) 0.016(6)
O16 0.029(5) 0.034(6) 0.032(6) 0.012(4) 0.001(4) 0.012(4)
O17 0.028(5) 0.031(6) 0.031(5) -0.006(4) 0.004(4) 0.007(4)
O18 0.045(6) 0.032(6) 0.053(7) 0.021(5) -0.009(5) 0.014(5)
O19 0.036(5) 0.027(5) 0.036(6) -0.006(4) 0.003(4) -0.011(4)
O20 0.029(5) 0.040(6) 0.034(5) -0.013(4) -0.005(4) -0.003(5)
O21 0.067(7) 0.050(7) 0.022(5) -0.005(5) 0.022(5) 0.012(6)
O22 0.041(6) 0.032(6) 0.048(6) 0.007(5) 0.002(5) 0.010(5)
O23 0.047(6) 0.015(5) 0.053(6) 0.003(4) -0.003(5) -0.001(5)
O24 0.052(7) 0.041(7) 0.045(6) 0.002(5) -0.025(5) 0.027(5)
P1 0.0200(17) 0.049(2) 0.031(2) 0.0048(18) 0.0025(14) -0.0056(16)
P2 0.0321(19) 0.035(2) 0.0206(18) -0.0032(16) -0.0005(14) 0.0079(16)
P3 0.0305(18) 0.030(2) 0.0228(18) 0.0021(15) 0.0019(14) -0.0033(16)
P4 0.0186(16) 0.0224(18) 0.0305(19) 0.0007(15) -0.0034(13) -0.0051(14)
P5 0.0307(18) 0.0201(18) 0.0162(16) 0.0019(13) 0.0014(13) -0.0007(14)
P6 0.0277(17) 0.0184(18) 0.0287(18) -0.0024(15) -0.0033(14) -0.0053(14)

loop_
_atom_type_symbol
_atom_type_description
_atom_type_scat_dispersion_real
_atom_type_scat_dispersion_imag
_atom_type_scat_source
C C 0.0033 0.0016 'International Tables Vol C Tables 4.2.6.8 and 6.1.1.4'
H H 0.0000 0.0000 'International Tables Vol C Tables 4.2.6.8 and 6.1.1.4'
La La -0.2871 2.4523 'International Tables Vol C Tables 4.2.6.8 and 6.1.1.4'
N N 0.0061 0.0033 'International Tables Vol C Tables 4.2.6.8 and 6.1.1.4'
O O 0.0106 0.0060 'International Tables Vol C Tables 4.2.6.8 and 6.1.1.4'
P P 0.1023 0.0942 'International Tables Vol C Tables 4.2.6.8 and 6.1.1.4'

loop_
_geom_angle_atom_site_label_1
_geom_angle_atom_site_label_2
_geom_angle_atom_site_label_3
_geom_angle
C2 C1 C3 110.4(15)
C2 C1 C4 108.2(15)
C3 C1 C4 111.4(14)
C2 C1 P1 107.1(10)
C3 C1 P1 107.7(12)
C4 C1 P1 112.0(11)
C1 C2 H2A 109.5
C1 C2 H2B 109.5
H2A C2 H2B 109.5
C1 C2 H2C 109.5
H2A C2 H2C 109.5
H2B C2 H2C 109.5
C1 C3 H3A 109.5
C1 C3 H3B 109.5
H3A C3 H3B 109.5
C1 C3 H3C 109.5
H3A C3 H3C 109.5
H3B C3 H3C 109.5
C1 C4 H4A 109.5
C1 C4 H4B 109.5
H4A C4 H4B 109.5
C1 C4 H4C 109.5
H4A C4 H4C 109.5
H4B C4 H4C 109.5
C7 C5 N2 110.8(13)
C7 C5 C6 111.1(15)
N2 C5 C6 108.3(13)
C7 C5 H5 108.9
N2 C5 H5 108.9
C6 C5 H5 108.9
C5 C6 H6A 109.5
C5 C6 H6B 109.5
H6A C6 H6B 109.5
C5 C6 H6C 109.5
H6A C6 H6C 109.5
H6B C6 H6C 109.5
C5 C7 H7A 109.5
C5 C7 H7B 109.5
H7A C7 H7B 109.5
C5 C7 H7C 109.5
H7A C7 H7C 109.5
H7B C7 H7C 109.5
N1 C8 C9 110.0(12)
N1 C8 C10 110.7(14)
C9 C8 C10 109.6(14)
N1 C8 H8 108.8
C9 C8 H8 108.8
C10 C8 H8 108.8
C8 C9 H9A 109.5
C8 C9 H9B 109.5
H9A C9 H9B 109.5
C8 C9 H9C 109.5
H9A C9 H9C 109.5
H9B C9 H9C 109.5
C8 C10 H10A 109.5
C8 C10 H10B 109.5
H10A C10 H10B 109.5
C8 C10 H10C 109.5
H10A C10 H10C 109.5
H10B C10 H10C 109.5
C12 C11 C14 110.4(11)
C12 C11 C13 108.2(12)
C14 C11 C13 108.3(12)
C12 C11 P2 113.1(9)
C14 C11 P2 108.7(10)
C13 C11 P2 108.0(9)
C11 C12 H12A 109.5
C11 C12 H12B 109.5
H12A C12 H12B 109.5
C11 C12 H12C 109.5
H12A C12 H12C 109.5
H12B C12 H12C 109.5
C11 C13 H13A 109.5
C11 C13 H13B 109.5
H13A C13 H13B 109.5
C11 C13 H13C 109.5
H13A C13 H13C 109.5
H13B C13 H13C 109.5
C11 C14 H14A 109.5
C11 C14 H14B 109.5
H14A C14 H14B 109.5
C11 C14 H14C 109.5
H14A C14 H14C 109.5
H14B C14 H14C 109.5
C17 C15 N3 114.1(14)
C17 C15 C16 111.9(14)
N3 C15 C16 105.5(12)
C17 C15 H15 108.4
N3 C15 H15 108.4
C16 C15 H15 108.4
C15 C16 H16A 109.5
C15 C16 H16B 109.5
H16A C16 H16B 109.5
C15 C16 H16C 109.5
H16A C16 H16C 109.5
H16B C16 H16C 109.5
C15 C17 H17A 109.5
C15 C17 H17B 109.5
H17A C17 H17B 109.5
C15 C17 H17C 109.5
H17A C17 H17C 109.5
H17B C17 H17C 109.5
N4 C18 C20 109.0(11)
N4 C18 C19 111.3(12)
C20 C18 C19 109.5(12)
N4 C18 H18 109.0
C20 C18 H18 109.0
C19 C18 H18 109.0
C18 C19 H19A 109.5
C18 C19 H19B 109.5
H19A C19 H19B 109.5
C18 C19 H19C 109.5
H19A C19 H19C 109.5
H19B C19 H19C 109.5
C18 C20 H20A 109.5
C18 C20 H20B 109.5
H20A C20 H20B 109.5
C18 C20 H20C 109.5
H20A C20 H20C 109.5
H20B C20 H20C 109.5
C23 C21 C22 109.9(12)
C23 C21 C24 109.5(12)
C22 C21 C24 109.3(12)
C23 C21 P3 110.8(9)
C22 C21 P3 107.7(9)
C24 C21 P3 109.6(10)
C21 C22 H22A 109.5
C21 C22 H22B 109.5
H22A C22 H22B 109.5
C21 C22 H22C 109.5
H22A C22 H22C 109.5
H22B C22 H22C 109.5
C21 C23 H23A 109.5
C21 C23 H23B 109.5
H23A C23 H23B 109.5
C21 C23 H23C 109.5
H23A C23 H23C 109.5
H23B C23 H23C 109.5
C21 C24 H24A 109.5
C21 C24 H24B 109.5
H24A C24 H24B 109.5
C21 C24 H24C 109.5
H24A C24 H24C 109.5
H24B C24 H24C 109.5
N5 C25 C26 111.1(13)
N5 C25 C27 108.3(12)
C26 C25 C27 111.3(15)
N5 C25 H25 108.7
C26 C25 H25 108.7
C27 C25 H25 108.7
C25 C26 H26A 109.5
C25 C26 H26B 109.5
H26A C26 H26B 109.5
C25 C26 H26C 109.5
H26A C26 H26C 109.5
H26B C26 H26C 109.5
C25 C27 H27A 109.5
C25 C27 H27B 109.5
H27A C27 H27B 109.5
C25 C27 H27C 109.5
H27A C27 H27C 109.5
H27B C27 H27C 109.5
N6 C28 C29 108.3(13)
N6 C28 C30 111.7(13)
C29 C28 C30 109.4(13)
N6 C28 H28 109.1
C29 C28 H28 109.1
C30 C28 H28 109.1
C28 C29 H29A 109.5
C28 C29 H29B 109.5
H29A C29 H29B 109.5
C28 C29 H29C 109.5
H29A C29 H29C 109.5
H29B C29 H29C 109.5
C28 C30 H30A 109.5
C28 C30 H30B 109.5
H30A C30 H30B 109.5
C28 C30 H30C 109.5
H30A C30 H30C 109.5
H30B C30 H30C 109.5
C32 C31 C34 110.8(13)
C32 C31 C33 110.7(12)
C34 C31 C33 108.3(12)
C32 C31 P4 109.8(10)
C34 C31 P4 107.1(10)
C33 C31 P4 110.1(10)
C31 C32 H32A 109.5
C31 C32 H32B 109.5
H32A C32 H32B 109.5
C31 C32 H32C 109.5
H32A C32 H32C 109.5
H32B C32 H32C 109.5
C31 C33 H33A 109.5
C31 C33 H33B 109.5
H33A C33 H33B 109.5
C31 C33 H33C 109.5
H33A C33 H33C 109.5
H33B C33 H33C 109.5
C31 C34 H34A 109.5
C31 C34 H34B 109.5
H34A C34 H34B 109.5
C31 C34 H34C 109.5
H34A C34 H34C 109.5
H34B C34 H34C 109.5
N10 C35 C36 109.5(13)
N10 C35 C37 109.7(15)
C36 C35 C37 110.6(15)
N10 C35 H35 109.0
C36 C35 H35 109.0
C37 C35 H35 109.0
C35 C36 H36A 109.5
C35 C36 H36B 109.5
H36A C36 H36B 109.5
C35 C36 H36C 109.5
H36A C36 H36C 109.5
H36B C36 H36C 109.5
C35 C37 H37A 109.5
C35 C37 H37B 109.5
H37A C37 H37B 109.5
C35 C37 H37C 109.5
H37A C37 H37C 109.5
H37B C37 H37C 109.5
N11 C38 C39 109.8(13)
N11 C38 C40 109.8(13)
C39 C38 C40 113.9(15)
N11 C38 H38 107.7
C39 C38 H38 107.7
C40 C38 H38 107.7
C38 C39 H39A 109.5
C38 C39 H39B 109.5
H39A C39 H39B 109.5
C38 C39 H39C 109.5
H39A C39 H39C 109.5
H39B C39 H39C 109.5
C38 C40 H40A 109.5
C38 C40 H40B 109.5
H40A C40 H40B 109.5
C38 C40 H40C 109.5
H40A C40 H40C 109.5
H40B C40 H40C 109.5
C42 C41 C44 110.6(12)
C42 C41 C43 109.2(12)
C44 C41 C43 110.4(11)
C42 C41 P5 106.7(9)
C44 C41 P5 111.8(10)
C43 C41 P5 108.1(9)
C41 C42 H42A 109.5
C41 C42 H42B 109.5
H42A C42 H42B 109.5
C41 C42 H42C 109.5
H42A C42 H42C 109.5
H42B C42 H42C 109.5
C41 C43 H43A 109.5
C41 C43 H43B 109.5
H43A C43 H43B 109.5
C41 C43 H43C 109.5
H43A C43 H43C 109.5
H43B C43 H43C 109.5
C41 C44 H44A 109.5
C41 C44 H44B 109.5
H44A C44 H44B 109.5
C41 C44 H44C 109.5
H44A C44 H44C 109.5
H44B C44 H44C 109.5
N12 C45 C46 109.7(10)
N12 C45 C47 109.5(11)
C46 C45 C47 112.2(12)
N12 C45 H45 108.5
C46 C45 H45 108.5
C47 C45 H45 108.5
C45 C46 H46A 109.5
C45 C46 H46B 109.5
H46A C46 H46B 109.5
C45 C46 H46C 109.5
H46A C46 H46C 109.5
H46B C46 H46C 109.5
C45 C47 H47A 109.5
C45 C47 H47B 109.5
H47A C47 H47B 109.5
C45 C47 H47C 109.5
H47A C47 H47C 109.5
H47B C47 H47C 109.5
N13 C48 C49 111.5(12)
N13 C48 C50 112.1(12)
C49 C48 C50 112.3(12)
N13 C48 H48 106.9
C49 C48 H48 106.9
C50 C48 H48 106.9
C48 C49 H49A 109.5
C48 C49 H49B 109.5
H49A C49 H49B 109.5
C48 C49 H49C 109.5
H49A C49 H49C 109.5
H49B C49 H49C 109.5
C48 C50 H50A 109.5
C48 C50 H50B 109.5
H50A C50 H50B 109.5
C48 C50 H50C 109.5
H50A C50 H50C 109.5
H50B C50 H50C 109.5
C54 C51 C53 109.8(11)
C54 C51 C52 109.5(12)
C53 C51 C52 108.8(11)
C54 C51 P6 107.1(9)
C53 C51 P6 109.4(9)
C52 C51 P6 112.2(9)
C51 C52 H52A 109.5
C51 C52 H52B 109.5
H52A C52 H52B 109.5
C51 C52 H52C 109.5
H52A C52 H52C 109.5
H52B C52 H52C 109.5
C51 C53 H53A 109.5
C51 C53 H53B 109.5
H53A C53 H53B 109.5
C51 C53 H53C 109.5
H53A C53 H53C 109.5
H53B C53 H53C 109.5
C51 C54 H54A 109.5
C51 C54 H54B 109.5
H54A C54 H54B 109.5
C51 C54 H54C 109.5
H54A C54 H54C 109.5
H54B C54 H54C 109.5
N14 C55 C57 110.0(14)
N14 C55 C56 108.7(13)
C57 C55 C56 111.5(15)
N14 C55 H55 108.9
C57 C55 H55 108.9
C56 C55 H55 108.9
C55 C56 H56A 109.5
C55 C56 H56B 109.5
H56A C56 H56B 109.5
C55 C56 H56C 109.5
H56A C56 H56C 109.5
H56B C56 H56C 109.5
C55 C57 H57A 109.5
C55 C57 H57B 109.5
H57A C57 H57B 109.5
C55 C57 H57C 109.5
H57A C57 H57C 109.5
H57B C57 H57C 109.5
N15 C58 C60 111.4(13)
N15 C58 C59 106.7(12)
C60 C58 C59 111.2(15)
N15 C58 H58 109.2
C60 C58 H58 109.2
C59 C58 H58 109.2
C58 C59 H59A 109.5
C58 C59 H59B 109.5
H59A C59 H59B 109.5
C58 C59 H59C 109.5
H59A C59 H59C 109.5
H59B C59 H59C 109.5
C58 C60 H60A 109.5
C58 C60 H60B 109.5
H60A C60 H60B 109.5
C58 C60 H60C 109.5
H60A C60 H60C 109.5
H60B C60 H60C 109.5
O1 La1 O3 155.5(3)
O1 La1 O2 88.8(3)
O3 La1 O2 97.7(3)
O1 La1 O7 78.8(3)
O3 La1 O7 125.6(3)
O2 La1 O7 80.6(3)
O1 La1 O11 69.7(3)
O3 La1 O11 105.3(3)
O2 La1 O11 157.0(3)
O7 La1 O11 86.9(3)
O1 La1 O8 126.9(3)
O3 La1 O8 77.5(3)
O2 La1 O8 73.7(3)
O7 La1 O8 49.5(3)
O11 La1 O8 112.2(3)
O1 La1 O14 81.6(3)
O3 La1 O14 78.5(3)
O2 La1 O14 70.0(3)
O7 La1 O14 144.8(3)
O11 La1 O14 113.1(3)
O8 La1 O14 132.8(3)
O1 La1 O10 111.6(3)
O3 La1 O10 76.2(3)
O2 La1 O10 144.0(3)
O7 La1 O10 75.2(3)
O11 La1 O10 47.1(3)
O8 La1 O10 70.4(3)
O14 La1 O10 139.7(3)
O1 La1 O13 78.2(3)
O3 La1 O13 77.8(3)
O2 La1 O13 118.0(3)
O7 La1 O13 149.9(3)
O11 La1 O13 67.0(3)
O8 La1 O13 154.0(3)
O14 La1 O13 48.2(3)
O10 La1 O13 95.7(3)
O1 La1 N7 102.9(3)
O3 La1 N7 101.7(3)
O2 La1 N7 74.8(3)
O7 La1 N7 25.0(3)
O11 La1 N7 101.2(3)
O8 La1 N7 24.6(3)
O14 La1 N7 144.5(3)
O10 La1 N7 72.0(3)
O13 La1 N7 167.2(3)
O5 La2 O4 87.5(3)
O5 La2 O6 83.3(3)
O4 La2 O6 160.1(3)
O5 La2 O22 100.1(3)
O4 La2 O22 118.6(3)
O6 La2 O22 80.5(3)
O5 La2 O20 150.6(3)
O4 La2 O20 75.0(3)
O6 La2 O20 120.1(3)
O22 La2 O20 69.6(3)
O5 La2 O23 75.4(3)
O4 La2 O23 76.6(3)
O6 La2 O23 117.6(3)
O22 La2 O23 48.2(3)
O20 La2 O23 77.6(3)
O5 La2 O19 153.6(3)
O4 La2 O19 118.8(3)
O6 La2 O19 72.5(3)
O22 La2 O19 66.1(3)
O20 La2 O19 48.2(3)
O23 La2 O19 106.2(3)
O5 La2 O17 127.0(3)
O4 La2 O17 78.6(3)
O6 La2 O17 93.0(3)
O22 La2 O17 131.6(3)
O20 La2 O17 73.0(3)
O23 La2 O17 145.5(3)
O19 La2 O17 66.2(3)
O5 La2 O16 79.7(3)
O4 La2 O16 83.9(3)
O6 La2 O16 77.2(3)
O22 La2 O16 157.6(3)
O20 La2 O16 120.5(3)
O23 La2 O16 148.8(3)
O19 La2 O16 104.4(3)
O17 La2 O16 48.3(3)
O5 La2 N18 90.7(3)
O4 La2 N18 95.9(3)
O6 La2 N18 101.8(3)
O22 La2 N18 24.4(3)
O20 La2 N18 68.4(3)
O23 La2 N18 24.3(3)
O19 La2 N18 84.1(3)
O17 La2 N18 141.1(3)
O16 La2 N18 170.5(3)
C8 N1 P1 123.6(10)
C8 N1 H1 107(7)
P1 N1 H1 122(7)
C5 N2 P1 129.7(10)
C5 N2 H2 115(7)
P1 N2 H2 115(7)
C15 N3 P2 121.8(10)
C15 N3 H3 117(7)
P2 N3 H3 115(7)
C18 N4 P2 126.0(10)
C18 N4 H4 125(10)
P2 N4 H4 105(10)
C25 N5 P3 130.3(9)
C25 N5 H5A 106.9
P3 N5 H5A 106.6
C28 N6 P3 124.5(10)
C28 N6 H6 110(10)
P3 N6 H6 117(10)
O9 N7 O8 123.1(12)
O9 N7 O7 120.0(13)
O8 N7 O7 116.8(12)
O9 N7 La1 174.1(9)
O8 N7 La1 59.0(6)
O7 N7 La1 57.9(7)
O12 N8 O11 123.5(11)
O12 N8 O10 122.5(11)
O11 N8 O10 114.1(10)
O15 N9 O13 121.3(13)
O15 N9 O14 122.2(13)
O13 N9 O14 116.4(11)
C35 N10 P4 129.1(10)
C35 N10 H10 106(10)
P4 N10 H10 124(10)
C38 N11 P4 123.2(10)
C38 N11 H11 109.1
P4 N11 H11 109.3
C45 N12 P5 127.0(9)
C45 N12 H12 107.8
P5 N12 H12 107.9
C48 N13 P5 123.2(9)
C48 N13 H13 121(7)
P5 N13 H13 109(7)
C55 N14 P6 127.1(10)
C55 N14 H14 107.4
P6 N14 H14 107.7
C58 N15 P6 122.2(9)
C58 N15 H15A 126(9)
P6 N15 H15A 107(9)
O18 N16 O16 122.2(12)
O18 N16 O17 121.6(11)
O16 N16 O17 116.2(10)
O21 N17 O20 122.7(12)
O21 N17 O19 121.3(12)
O20 N17 O19 116.0(10)
O24 N18 O23 122.3(12)
O24 N18 O22 122.1(12)
O23 N18 O22 115.6(11)
O24 N18 La2 164.9(8)
O23 N18 La2 59.0(6)
O22 N18 La2 58.5(6)
P1 O1 La1 151.7(6)
P2 O2 La1 158.9(6)
P3 O3 La1 149.1(5)
P4 O4 La2 150.9(5)
P5 O5 La2 165.5(6)
P6 O6 La2 149.0(5)
N7 O7 La1 97.1(8)
N7 O8 La1 96.4(7)
N8 O10 La1 97.9(7)
N8 O11 La1 100.9(8)
N9 O13 La1 96.8(7)
N9 O14 La1 98.6(8)
N16 O16 La2 97.8(7)
N16 O17 La2 97.1(7)
N17 O19 La2 96.9(7)
N17 O20 La2 98.7(7)
N18 O22 La2 97.0(7)
N18 O23 La2 96.7(7)
O1 P1 N2 106.2(6)
O1 P1 N1 117.6(6)
N2 P1 N1 108.2(7)
O1 P1 C1 106.7(6)
N2 P1 C1 113.0(8)
N1 P1 C1 105.3(7)
O2 P2 N3 118.1(6)
O2 P2 N4 106.1(6)
N3 P2 N4 105.3(6)
O2 P2 C11 108.8(6)
N3 P2 C11 104.3(6)
N4 P2 C11 114.4(6)
O3 P3 N5 108.8(6)
O3 P3 N6 117.7(6)
N5 P3 N6 103.6(6)
O3 P3 C21 110.8(6)
N5 P3 C21 111.1(6)
N6 P3 C21 104.5(6)
O4 P4 N10 105.5(5)
O4 P4 N11 117.4(5)
N10 P4 N11 108.0(6)
O4 P4 C31 106.8(6)
N10 P4 C31 113.7(7)
N11 P4 C31 105.7(6)
O5 P5 N13 117.0(6)
O5 P5 N12 105.2(6)
N13 P5 N12 106.9(6)
O5 P5 C41 108.9(6)
N13 P5 C41 106.5(6)
N12 P5 C41 112.5(6)
O6 P6 N15 116.8(5)
O6 P6 N14 106.6(5)
N15 P6 N14 105.4(6)
O6 P6 C51 108.0(5)
N15 P6 C51 106.1(6)
N14 P6 C51 114.2(6)

loop_
_geom_bond_atom_site_label_1
_geom_bond_atom_site_label_2
_geom_bond_distance
C1 C2 1.53(2)
C1 C3 1.55(2)
C1 C4 1.57(2)
C1 P1 1.837(15)
C2 H2A 0.9800
C2 H2B 0.9800
C2 H2C 0.9800
C3 H3A 0.9800
C3 H3B 0.9800
C3 H3C 0.9800
C4 H4A 0.9800
C4 H4B 0.9800
C4 H4C 0.9800
C5 C7 1.50(2)
C5 N2 1.503(17)
C5 C6 1.55(2)
C5 H5 1.0000
C6 H6A 0.9800
C6 H6B 0.9800
C6 H6C 0.9800
C7 H7A 0.9800
C7 H7B 0.9800
C7 H7C 0.9800
C8 N1 1.489(19)
C8 C9 1.52(2)
C8 C10 1.54(2)
C8 H8 1.0000
C9 H9A 0.9800
C9 H9B 0.9800
C9 H9C 0.9800
C10 H10A 0.9800
C10 H10B 0.9800
C10 H10C 0.9800
C11 C12 1.549(18)
C11 C14 1.552(18)
C11 C13 1.558(19)
C11 P2 1.823(14)
C12 H12A 0.9800
C12 H12B 0.9800
C12 H12C 0.9800
C13 H13A 0.9800
C13 H13B 0.9800
C13 H13C 0.9800
C14 H14A 0.9800
C14 H14B 0.9800
C14 H14C 0.9800
C15 C17 1.47(2)
C15 N3 1.497(18)
C15 C16 1.56(2)
C15 H15 1.0000
C16 H16A 0.9800
C16 H16B 0.9800
C16 H16C 0.9800
C17 H17A 0.9800
C17 H17B 0.9800
C17 H17C 0.9800
C18 N4 1.456(17)
C18 C20 1.530(18)
C18 C19 1.54(2)
C18 H18 1.0000
C19 H19A 0.9800
C19 H19B 0.9800
C19 H19C 0.9800
C20 H20A 0.9800
C20 H20B 0.9800
C20 H20C 0.9800
C21 C23 1.520(19)
C21 C22 1.528(18)
C21 C24 1.570(18)
C21 P3 1.837(14)
C22 H22A 0.9800
C22 H22B 0.9800
C22 H22C 0.9800
C23 H23A 0.9800
C23 H23B 0.9800
C23 H23C 0.9800
C24 H24A 0.9800
C24 H24B 0.9800
C24 H24C 0.9800
C25 N5 1.482(16)
C25 C26 1.50(2)
C25 C27 1.55(2)
C25 H25 1.0000
C26 H26A 0.9800
C26 H26B 0.9800
C26 H26C 0.9800
C27 H27A 0.9800
C27 H27B 0.9800
C27 H27C 0.9800
C28 N6 1.478(18)
C28 C29 1.53(2)
C28 C30 1.53(2)
C28 H28 1.0000
C29 H29A 0.9800
C29 H29B 0.9800
C29 H29C 0.9800
C30 H30A 0.9800
C30 H30B 0.9800
C30 H30C 0.9800
C31 C32 1.51(2)
C31 C34 1.56(2)
C31 C33 1.567(18)
C31 P4 1.814(13)
C32 H32A 0.9800
C32 H32B 0.9800
C32 H32C 0.9800
C33 H33A 0.9800
C33 H33B 0.9800
C33 H33C 0.9800
C34 H34A 0.9800
C34 H34B 0.9800
C34 H34C 0.9800
C35 N10 1.489(18)
C35 C36 1.53(3)
C35 C37 1.54(3)
C35 H35 1.0000
C36 H36A 0.9800
C36 H36B 0.9800
C36 H36C 0.9800
C37 H37A 0.9800
C37 H37B 0.9800
C37 H37C 0.9800
C38 N11 1.497(18)
C38 C39 1.50(2)
C38 C40 1.50(2)
C38 H38 1.0000
C39 H39A 0.9800
C39 H39B 0.9800
C39 H39C 0.9800
C40 H40A 0.9800
C40 H40B 0.9800
C40 H40C 0.9800
C41 C42 1.541(19)
C41 C44 1.546(19)
C41 C43 1.55(2)
C41 P5 1.823(13)
C42 H42A 0.9800
C42 H42B 0.9800
C42 H42C 0.9800
C43 H43A 0.9800
C43 H43B 0.9800
C43 H43C 0.9800
C44 H44A 0.9800
C44 H44B 0.9800
C44 H44C 0.9800
C45 N12 1.516(16)
C45 C46 1.517(18)
C45 C47 1.534(18)
C45 H45 1.0000
C46 H46A 0.9800
C46 H46B 0.9800
C46 H46C 0.9800
C47 H47A 0.9800
C47 H47B 0.9800
C47 H47C 0.9800
C48 N13 1.473(17)
C48 C49 1.522(18)
C48 C50 1.531(19)
C48 H48 1.0000
C49 H49A 0.9800
C49 H49B 0.9800
C49 H49C 0.9800
C50 H50A 0.9800
C50 H50B 0.9800
C50 H50C 0.9800
C51 C54 1.534(18)
C51 C53 1.535(18)
C51 C52 1.546(17)
C51 P6 1.841(13)
C52 H52A 0.9800
C52 H52B 0.9800
C52 H52C 0.9800
C53 H53A 0.9800
C53 H53B 0.9800
C53 H53C 0.9800
C54 H54A 0.9800
C54 H54B 0.9800
C54 H54C 0.9800
C55 N14 1.465(17)
C55 C57 1.55(2)
C55 C56 1.55(2)
C55 H55 1.0000
C56 H56A 0.9800
C56 H56B 0.9800
C56 H56C 0.9800
C57 H57A 0.9800
C57 H57B 0.9800
C57 H57C 0.9800
C58 N15 1.482(16)
C58 C60 1.52(2)
C58 C59 1.55(2)
C58 H58 1.0000
C59 H59A 0.9800
C59 H59B 0.9800
C59 H59C 0.9800
C60 H60A 0.9800
C60 H60B 0.9800
C60 H60C 0.9800
La1 O1 2.411(8)
La1 O3 2.415(8)
La1 O2 2.418(8)
La1 O7 2.614(10)
La1 O11 2.630(10)
La1 O8 2.640(9)
La1 O14 2.653(10)
La1 O10 2.684(9)
La1 O13 2.691(9)
La1 N7 3.060(13)
La2 O5 2.390(9)
La2 O4 2.396(8)
La2 O6 2.409(8)
La2 O22 2.622(9)
La2 O20 2.627(9)
La2 O23 2.633(9)
La2 O19 2.655(9)
La2 O17 2.657(9)
La2 O16 2.668(9)
La2 N18 3.051(12)
N1 P1 1.628(13)
N1 H1 0.91(11)
N2 P1 1.610(13)
N2 H2 0.99(13)
N3 P2 1.625(11)
N3 H3 1.06(12)
N4 P2 1.670(12)
N4 H4 0.75(16)
N5 P3 1.613(11)
N5 H5A 0.8798
N6 P3 1.648(12)
N6 H6 0.85(18)
N7 O9 1.242(15)
N7 O8 1.280(15)
N7 O7 1.301(14)
N8 O12 1.231(13)
N8 O11 1.260(14)
N8 O10 1.271(14)
N9 O15 1.234(15)
N9 O13 1.284(15)
N9 O14 1.285(14)
N10 P4 1.626(12)
N10 H10 0.87(2)
N11 P4 1.647(11)
N11 H11 0.8800
N12 P5 1.640(11)
N12 H12 0.8799
N13 P5 1.615(11)
N13 H13 0.87(2)
N14 P6 1.648(11)
N14 H14 0.8798
N15 P6 1.638(11)
N15 H15A 0.93(15)
N16 O18 1.232(13)
N16 O16 1.260(13)
N16 O17 1.304(14)
N17 O21 1.222(13)
N17 O20 1.265(14)
N17 O19 1.280(13)
N18 O24 1.226(14)
N18 O23 1.264(14)
N18 O22 1.272(14)
O1 P1 1.523(8)
O2 P2 1.508(9)
O3 P3 1.515(9)
O4 P4 1.537(9)
O5 P5 1.520(9)
O6 P6 1.520(9)

loop_
_geom_hbond_atom_site_label_D
_geom_hbond_atom_site_label_H
_geom_hbond_atom_site_label_A
_geom_hbond_distance_DH
_geom_hbond_distance_HA
_geom_hbond_distance_DA
_geom_hbond_angle_DHA
_geom_hbond_site_symmetry_A
C3 H3A O1 0.98 2.60 3.073(19) 109.8 .
C8 H8 O11 1.00 2.58 3.383(18) 137.6 .
C14 H14A O2 0.98 2.65 3.133(15) 110.3 .
C14 H14C O9 0.98 2.61 3.54(2) 159.3 5_676
C23 H23C O8 0.98 2.62 3.476(18) 146.1 .
C23 H23C O10 0.98 2.58 3.373(16) 137.7 .
C30 H30A O13 0.98 2.58 3.50(2) 156.8 .
C38 H38 O20 1.00 2.60 3.557(18) 160.0 .
C39 H39C O23 0.98 2.48 3.306(19) 142.2 .
C50 H50A O16 0.98 2.60 3.545(17) 161.7 .
C52 H52A O24 0.98 2.52 3.443(19) 157.1 7_657
C59 H59C O22 0.98 2.55 3.415(17) 146.6 7_657
N3 H3 O9 1.06(12) 2.22(13) 3.248(15) 162(10) 5_676
N11 H11 O18 0.88 2.44 3.163(14) 139.4 2_655
N14 H14 O19 0.88 2.27 2.915(14) 130.1 .
N10 H10 O17 0.87(2) 2.41(13) 3.147(14) 143(18) .
N13 H13 O12 0.87(2) 2.21(5) 3.005(15) 151(10) .
N2 H2 O13 0.99(13) 2.10(13) 3.064(14) 164(10) .
N4 H4 O14 0.75(16) 2.36(17) 3.076(16) 162(18) .
N15 H15A O24 0.93(15) 2.14(15) 2.993(14) 152(13) 7_657
N5 H5A O21 0.88 2.35 2.918(14) 122.1 7_657

loop_
_geom_torsion_atom_site_label_1
_geom_torsion_atom_site_label_2
_geom_torsion_atom_site_label_3
_geom_torsion_atom_site_label_4
_geom_torsion
C9 C8 N1 P1 141.2(14)
C10 C8 N1 P1 -97.4(15)
C7 C5 N2 P1 120.4(15)
C6 C5 N2 P1 -117.6(15)
C17 C15 N3 P2 -88.5(18)
C16 C15 N3 P2 148.2(12)
C20 C18 N4 P2 126.2(12)
C19 C18 N4 P2 -112.9(13)
C26 C25 N5 P3 -124.2(14)
C27 C25 N5 P3 113.3(14)
C29 C28 N6 P3 -127.7(14)
C30 C28 N6 P3 111.8(14)
C36 C35 N10 P4 117.0(15)
C37 C35 N10 P4 -121.4(14)
C39 C38 N11 P4 -97.7(13)
C40 C38 N11 P4 136.3(12)
C46 C45 N12 P5 117.0(12)
C47 C45 N12 P5 -119.5(12)
C49 C48 N13 P5 -145.8(11)
C50 C48 N13 P5 87.4(14)
C57 C55 N14 P6 -118.9(14)
C56 C55 N14 P6 118.8(14)
C60 C58 N15 P6 -92.0(15)
C59 C58 N15 P6 146.5(12)
O9 N7 O7 La1 -173.6(10)
O8 N7 O7 La1 4.1(11)
O9 N7 O8 La1 173.5(11)
O7 N7 O8 La1 -4.0(11)
O12 N8 O10 La1 179.3(11)
O11 N8 O10 La1 -1.1(12)
O12 N8 O11 La1 -179.3(11)
O10 N8 O11 La1 1.2(12)
O15 N9 O13 La1 -177.2(12)
O14 N9 O13 La1 -0.9(11)
O15 N9 O14 La1 177.2(12)
O13 N9 O14 La1 0.9(11)
O18 N16 O16 La2 170.0(10)
O17 N16 O16 La2 -8.4(10)
O18 N16 O17 La2 -170.0(10)
O16 N16 O17 La2 8.5(10)
O21 N17 O19 La2 -175.8(10)
O20 N17 O19 La2 3.3(10)
O21 N17 O20 La2 175.8(10)
O19 N17 O20 La2 -3.3(11)
O24 N18 O22 La2 -162.3(10)
O23 N18 O22 La2 15.8(11)
O24 N18 O23 La2 162.3(10)
O22 N18 O23 La2 -15.7(11)
La1 O1 P1 N2 18.7(14)
La1 O1 P1 N1 -102.6(13)
La1 O1 P1 C1 139.4(12)
C5 N2 P1 O1 -169.3(12)
C5 N2 P1 N1 -42.1(15)
C5 N2 P1 C1 74.1(14)
C8 N1 P1 O1 59.6(14)
C8 N1 P1 N2 -60.7(14)
C8 N1 P1 C1 178.2(13)
C2 C1 P1 O1 -62.6(13)
C3 C1 P1 O1 56.2(13)
C4 C1 P1 O1 179.0(12)
C2 C1 P1 N2 53.8(13)
C3 C1 P1 N2 172.5(11)
C4 C1 P1 N2 -64.7(14)
C2 C1 P1 N1 171.7(12)
C3 C1 P1 N1 -69.6(13)
C4 C1 P1 N1 53.3(15)
La1 O2 P2 N3 -161.1(13)
La1 O2 P2 N4 -43.3(16)
La1 O2 P2 C11 80.3(15)
C15 N3 P2 O2 55.2(12)
C15 N3 P2 N4 -63.0(12)
C15 N3 P2 C11 176.2(10)
C18 N4 P2 O2 -169.1(12)
C18 N4 P2 N3 -43.1(14)
C18 N4 P2 C11 70.8(14)
C12 C11 P2 O2 -179.8(9)
C14 C11 P2 O2 57.3(11)
C13 C11 P2 O2 -60.0(10)
C12 C11 P2 N3 53.3(11)
C14 C11 P2 N3 -69.6(10)
C13 C11 P2 N3 173.1(9)
C12 C11 P2 N4 -61.2(12)
C14 C11 P2 N4 175.8(9)
C13 C11 P2 N4 58.5(11)
La1 O3 P3 N5 -147.5(10)
La1 O3 P3 N6 -30.1(13)
La1 O3 P3 C21 90.1(11)
C25 N5 P3 O3 -11.5(14)
C25 N5 P3 N6 -137.5(13)
C25 N5 P3 C21 110.8(13)
C28 N6 P3 O3 -75.5(14)
C28 N6 P3 N5 44.6(13)
C28 N6 P3 C21 161.1(12)
C23 C21 P3 O3 -75.2(10)
C22 C21 P3 O3 45.0(11)
C24 C21 P3 O3 163.9(9)
C23 C21 P3 N5 163.7(9)
C22 C21 P3 N5 -76.1(10)
C24 C21 P3 N5 42.8(11)
C23 C21 P3 N6 52.5(11)
C22 C21 P3 N6 172.8(10)
C24 C21 P3 N6 -68.4(11)
La2 O4 P4 N10 19.6(13)
La2 O4 P4 N11 -100.6(12)
La2 O4 P4 C31 141.0(11)
C35 N10 P4 O4 -154.9(13)
C35 N10 P4 N11 -28.7(15)
C35 N10 P4 C31 88.3(14)
C38 N11 P4 O4 45.6(13)
C38 N11 P4 N10 -73.4(12)
C38 N11 P4 C31 164.5(11)
C32 C31 P4 O4 56.9(12)
C34 C31 P4 O4 -63.4(11)
C33 C31 P4 O4 179.0(9)
C32 C31 P4 N10 172.9(10)
C34 C31 P4 N10 52.5(12)
C33 C31 P4 N10 -65.0(12)
C32 C31 P4 N11 -68.8(11)
C34 C31 P4 N11 170.9(10)
C33 C31 P4 N11 53.3(11)
La2 O5 P5 N13 148(2)
La2 O5 P5 N12 30(2)
La2 O5 P5 C41 -91(2)
C48 N13 P5 O5 -50.1(12)
C48 N13 P5 N12 67.4(12)
C48 N13 P5 C41 -172.2(11)
C45 N12 P5 O5 161.9(10)
C45 N12 P5 N13 36.9(12)
C45 N12 P5 C41 -79.7(12)
C42 C41 P5 O5 60.4(11)
C44 C41 P5 O5 -178.6(9)
C43 C41 P5 O5 -56.9(11)
C42 C41 P5 N13 -172.6(10)
C44 C41 P5 N13 -51.6(11)
C43 C41 P5 N13 70.1(10)
C42 C41 P5 N12 -55.8(12)
C44 C41 P5 N12 65.2(11)
C43 C41 P5 N12 -173.1(9)
La2 O6 P6 N15 -115.8(10)
La2 O6 P6 N14 1.7(12)
La2 O6 P6 C51 124.8(10)
C58 N15 P6 O6 48.3(13)
C58 N15 P6 N14 -69.8(13)
C58 N15 P6 C51 168.6(12)
C55 N14 P6 O6 -165.5(12)
C55 N14 P6 N15 -40.7(14)
C55 N14 P6 C51 75.4(14)
C54 C51 P6 O6 -60.3(10)
C53 C51 P6 O6 58.6(10)
C52 C51 P6 O6 179.4(9)
C54 C51 P6 N15 173.7(9)
C53 C51 P6 N15 -67.3(10)
C52 C51 P6 N15 53.5(11)
C54 C51 P6 N14 58.0(11)
C53 C51 P6 N14 177.0(9)
C52 C51 P6 N14 -62.2(12)
